data_4343741
loop_
_publ_author_name
'Birchall, T.'
'Myers, R.D.'

_publ_section_title
;
 Preparation and crystal structure of (I Cl2)(+) (Sb F6)(-) and iodine-127
 Moessbauer spectra of some compounds containing the (I Cl2)(+) cation
;
_journal_name_full 'Inorganic Chemistry'
_journal_page_first 2207
_journal_page_last 2211
_journal_volume 20
_journal_year 1981
_chemical_formula_sum 'Cl2 F6 I Sb'
_chemical_name_systematic 'I Cl2 Sb F6'
_space_group_IT_number 64
_symmetry_space_group_name_Hall '-C 2ac 2'
_symmetry_space_group_name_H-M 'C m c a'
_cell_angle_alpha 90
_cell_angle_beta 90
_cell_angle_gamma 90
_cell_formula_units_Z 8
_cell_length_a 10.751
_cell_length_b 12.087
_cell_length_c 12.982
_cell_volume 1686.976
_citation_journal_id_ASTM INOCAJ
_cod_data_source_file Birchall_INOCAJ_1981_1508.cif
_cod_data_source_block Cl2F6I1Sb1
_cod_original_formula_sum 'Cl2 F6 I1 Sb1'
_cod_database_code 4343741

loop_
_symmetry_equiv_pos_as_xyz
x,y,z
-x+1/2,-y,z+1/2
x,-y,-z
-x+1/2,y,-z+1/2
-x,-y,-z
x-1/2,y,-z-1/2
-x,y,z
x-1/2,-y,z-1/2
x+1/2,y+1/2,z
-x+1,-y+1/2,z+1/2
x+1/2,-y+1/2,-z
-x+1,y+1/2,-z+1/2
-x+1/2,-y+1/2,-z
x,y+1/2,-z-1/2
-x+1/2,y+1/2,z
x,-y+1/2,z-1/2

loop_
_atom_site_label
_atom_site_type_symbol
_atom_site_fract_x
_atom_site_fract_y
_atom_site_fract_z
_atom_site_occupancy
_atom_site_U_iso_or_equiv
Cl1 Cl-1 0.165 -0.034 0.3606 1 0.0
I1 I+3 0.25 0.0901 0.25 1 0.0
F2 F-1 0 0.3429 0.0051 1 0.0
F3 F-1 0.1251 0.1567 0.0308 1 0.0
F4 F-1 0.1224 0.2566 -0.1494 1 0.0
Sb1 Sb+5 0 0.2038 -0.0568 1 0.0
F1 F-1 0 0.0698 -0.1281 1 0.0
